data_7046016
loop_
_publ_author_name
'Saleem, Ayaan'
'Kobielska, Paulina A.'
'Harms, Klaus'
'Katsikogianni, Maria G.'
'Telford, Richard'
'Novitchi, Ghenadie'
'Nayak, Sanjit'

_publ_section_title
;
 Transition metal complexes of a versatile polyalkoxy oxazolidine-based
 ligand derived from in situ cyclization.
;
_journal_issue 17
_journal_name_full 'Dalton transactions (Cambridge, England : 2003)'
_journal_page_first 6156
_journal_page_last 6165
_journal_paper_doi 10.1039/c7dt04634k
_journal_volume 47
_journal_year 2018
_chemical_formula_moiety 'C14 H15 Cl N2 O4 Zn'
_chemical_formula_sum 'C14 H15 Cl N2 O4 Zn'
_chemical_formula_weight 376.10
_chemical_name_common cmpd_4
_space_group_crystal_system monoclinic
_space_group_IT_number 14
_space_group_name_Hall '-P 2ybc'
_space_group_name_H-M_alt 'P 1 21/c 1'
_symmetry_space_group_name_Hall '-P 2ybc'
_symmetry_space_group_name_H-M 'P 1 21/c 1'
_atom_sites_solution_hydrogens mixed
_atom_sites_solution_primary dual
_atom_sites_solution_secondary difmap
_audit_creation_method SHELXL-2018/1
_audit_update_record
;
2018-03-23 deposited with the CCDC.
2018-04-09 downloaded from the CCDC.
;
_cell_angle_alpha 90
_cell_angle_beta 91.676(2)
_cell_angle_gamma 90
_cell_formula_units_Z 4
_cell_length_a 11.0694(5)
_cell_length_b 9.1258(4)
_cell_length_c 13.8053(6)
_cell_measurement_reflns_used 8865
_cell_measurement_temperature 100(2)
_cell_measurement_theta_max 27.4926
_cell_measurement_theta_min 2.6759
_cell_volume 1393.98(11)
_computing_cell_refinement 'SAINT V8.38A (Bruker AXS Inc., 2017)'
_computing_data_collection 'APEX3 (Bruker AXS Inc., 2015)'
_computing_data_reduction 'SAINT V8.38A (Bruker AXS Inc., 2017)'
_computing_molecular_graphics 'DIAMOND (Crystal Impact)'
_computing_publication_material 'PLATON (Spek, 2003)'
_computing_structure_refinement 'SHELXL-2018/1 (Sheldrick, 2018)'
_computing_structure_solution 'XT V2014/1 (Bruker AXS Inc., 2014)'
_diffrn_ambient_temperature 100(2)
_diffrn_detector_area_resol_mean 7.9
_diffrn_measured_fraction_theta_full 0.999
_diffrn_measured_fraction_theta_max 0.997
_diffrn_measurement_device_type 'Bruker D8 QUEST area detector'
_diffrn_measurement_method '\w and \f scans'
_diffrn_radiation_type MoK\a
_diffrn_radiation_wavelength 0.71073
_diffrn_reflns_av_R_equivalents 0.0362
_diffrn_reflns_av_unetI/netI 0.0268
_diffrn_reflns_Laue_measured_fraction_full 0.999
_diffrn_reflns_Laue_measured_fraction_max 0.997
_diffrn_reflns_limit_h_max 14
_diffrn_reflns_limit_h_min -14
_diffrn_reflns_limit_k_max 10
_diffrn_reflns_limit_k_min -11
_diffrn_reflns_limit_l_max 17
_diffrn_reflns_limit_l_min -17
_diffrn_reflns_number 17433
_diffrn_reflns_point_group_measured_fraction_full 0.999
_diffrn_reflns_point_group_measured_fraction_max 0.997
_diffrn_reflns_theta_full 25.242
_diffrn_reflns_theta_max 27.523
_diffrn_reflns_theta_min 2.676
_diffrn_source 'microfocus sealed X-ray tube'
_exptl_absorpt_coefficient_mu 1.974
_exptl_absorpt_correction_T_max 0.94
_exptl_absorpt_correction_T_min 0.80
_exptl_absorpt_correction_type multi-scan
_exptl_absorpt_process_details
; 
SADABS-2016/2 - Bruker AXS area detector scaling and absorption correction 
;
_exptl_crystal_colour green
_exptl_crystal_density_diffrn 1.792
_exptl_crystal_density_method 'not measured'
_exptl_crystal_description prism
_exptl_crystal_F_000 768
_exptl_crystal_size_max 0.340
_exptl_crystal_size_mid 0.082
_exptl_crystal_size_min 0.032
_refine_diff_density_max 0.688
_refine_diff_density_min -0.427
_refine_diff_density_rms 0.072
_refine_ls_extinction_method none
_refine_ls_goodness_of_fit_ref 1.038
_refine_ls_hydrogen_treatment mixed
_refine_ls_matrix_type full
_refine_ls_number_parameters 211
_refine_ls_number_reflns 3200
_refine_ls_number_restraints 0
_refine_ls_restrained_S_all 1.038
_refine_ls_R_factor_all 0.0354
_refine_ls_R_factor_gt 0.0267
_refine_ls_shift/su_max 0.001
_refine_ls_shift/su_mean 0.000
_refine_ls_structure_factor_coef Fsqd
_refine_ls_weighting_details 'w=1/[\s^2^(Fo^2^)+(0.0234P)^2^+1.5035P] where P=(Fo^2^+2Fc^2^)/3'
_refine_ls_weighting_scheme calc
_refine_ls_wR_factor_gt 0.0589
_refine_ls_wR_factor_ref 0.0623
_reflns_Friedel_coverage 0.000
_reflns_number_gt 2759
_reflns_number_total 3200
_reflns_threshold_expression 'I > 2\s(I)'
_cod_data_source_file c7dt04634k2.cif
_cod_data_source_block cmpd_4_0m
_cod_depositor_comments
;
The following automatic conversions were performed:

'_exptl_absorpt_correction_type' value 'Multi-Scan' changed to
'multi-scan' according to
/home/data/users/saulius/crontab/automatic-downloads/rss-feeds/RSC/lib/dictionaries/cif_core.dic
dictionary named 'cif_core.dic' version 2.4.2 from 2011-04-26.

Automatic conversion script
Id: cif_fix_values 4973 2017-02-22 13:04:09Z antanas 

 Adding full bibliography for 7046012--7046017.cif.
;
_cod_database_code 7046016
_shelx_shelxl_version_number 2018/1
_shelx_space_group_comment
; 
The symmetry employed for this shelxl refinement is uniquely defined 
by the following loop, which should always be used as a source of 
symmetry information in preference to the above space-group names. 
They are only intended as comments. 
;
_shelx_estimated_absorpt_t_min 0.553
_shelx_estimated_absorpt_t_max 0.940

loop_
_space_group_symop_operation_xyz
'x, y, z'
'-x, y+1/2, -z+1/2'
'-x, -y, -z'
'x, -y-1/2, z-1/2'

loop_
_atom_site_label
_atom_site_type_symbol
_atom_site_fract_x
_atom_site_fract_y
_atom_site_fract_z
_atom_site_U_iso_or_equiv
_atom_site_adp_type
_atom_site_occupancy
_atom_site_site_symmetry_order
_atom_site_calc_flag
_atom_site_refinement_flags_posn
_atom_site_refinement_flags_adp
Zn1 Zn 0.29609(2) 0.57777(2) 0.53784(2) 0.01169(7) Uani 1 1 d . .
Cl1 Cl 0.21275(4) 0.43160(5) 0.64834(3) 0.01693(11) Uani 1 1 d . .
O1 O 0.45255(12) 0.65294(15) 0.60709(10) 0.0139(3) Uani 1 1 d . .
O3 O 0.35830(13) 0.48336(17) 0.41830(10) 0.0174(3) Uani 1 1 d . .
H3A H 0.424(2) 0.438(3) 0.4101(19) 0.029(7) Uiso 1 1 d . .
O4 O 0.11148(13) 0.78149(15) 0.31433(10) 0.0173(3) Uani 1 1 d . .
O5 O 0.01302(14) 0.35295(17) 0.38123(11) 0.0209(3) Uani 1 1 d . .
H5A H -0.047(3) 0.396(4) 0.347(2) 0.060(10) Uiso 1 1 d . .
N1 N 0.27449(14) 0.79819(18) 0.52052(11) 0.0120(3) Uani 1 1 d . .
N2 N 0.13394(15) 0.60228(18) 0.43425(12) 0.0130(3) Uani 1 1 d . .
H2A H 0.068(3) 0.556(3) 0.4551(19) 0.033(7) Uiso 1 1 d . .
C2 C 0.35968(17) 0.8798(2) 0.56803(13) 0.0116(4) Uani 1 1 d . .
C3 C 0.45545(17) 0.7986(2) 0.61504(13) 0.0120(4) Uani 1 1 d . .
C4 C 0.54344(18) 0.8789(2) 0.66454(14) 0.0153(4) Uani 1 1 d . .
H4 H 0.607502 0.829461 0.698149 0.018 Uiso 1 1 calc R U
C5 C 0.53912(18) 1.0334(2) 0.66567(14) 0.0169(4) Uani 1 1 d . .
H5 H 0.601255 1.085306 0.699951 0.020 Uiso 1 1 calc R U
C6 C 0.44873(19) 1.1118(2) 0.61924(14) 0.0169(4) Uani 1 1 d . .
H6 H 0.448671 1.215829 0.621090 0.020 Uiso 1 1 calc R U
C7 C 0.35528(18) 1.0344(2) 0.56837(14) 0.0136(4) Uani 1 1 d . .
C8 C 0.25703(19) 1.0993(2) 0.51580(14) 0.0172(4) Uani 1 1 d . .
H8 H 0.248737 1.202959 0.514974 0.021 Uiso 1 1 calc R U
C9 C 0.17374(18) 1.0141(2) 0.46608(14) 0.0161(4) Uani 1 1 d . .
H9 H 0.109163 1.058070 0.429765 0.019 Uiso 1 1 calc R U
C10 C 0.18564(17) 0.8603(2) 0.46979(13) 0.0131(4) Uani 1 1 d . .
C11 C 0.10042(17) 0.7559(2) 0.41593(14) 0.0141(4) Uani 1 1 d . .
H11 H 0.015317 0.773742 0.435281 0.017 Uiso 1 1 calc R U
C12 C 0.10571(18) 0.6410(2) 0.26733(14) 0.0160(4) Uani 1 1 d . .
H12A H 0.149442 0.642671 0.205803 0.019 Uiso 1 1 calc R U
H12B H 0.020817 0.611708 0.253532 0.019 Uiso 1 1 calc R U
C13 C 0.16647(17) 0.5368(2) 0.33993(14) 0.0142(4) Uani 1 1 d . .
C14 C 0.30400(18) 0.5414(2) 0.33130(14) 0.0172(4) Uani 1 1 d . .
H14A H 0.328425 0.482410 0.274942 0.021 Uiso 1 1 calc R U
H14B H 0.331055 0.643570 0.321578 0.021 Uiso 1 1 calc R U
C15 C 0.12259(18) 0.3775(2) 0.33287(15) 0.0176(4) Uani 1 1 d . .
H15A H 0.110785 0.351013 0.263696 0.021 Uiso 1 1 calc R U
H15B H 0.185877 0.312331 0.361094 0.021 Uiso 1 1 calc R U

loop_
_atom_site_aniso_label
_atom_site_aniso_U_11
_atom_site_aniso_U_22
_atom_site_aniso_U_33
_atom_site_aniso_U_23
_atom_site_aniso_U_13
_atom_site_aniso_U_12
Zn1 0.01169(12) 0.01133(12) 0.01196(12) -0.00022(8) -0.00116(8) 0.00196(9)
Cl1 0.0183(2) 0.0163(2) 0.0162(2) 0.00359(18) 0.00168(18) 0.00042(19)
O1 0.0116(6) 0.0143(7) 0.0155(7) -0.0014(5) -0.0018(5) 0.0025(5)
O3 0.0130(7) 0.0262(8) 0.0127(7) -0.0028(6) -0.0024(6) 0.0077(6)
O4 0.0251(7) 0.0137(7) 0.0130(7) 0.0005(5) -0.0035(6) 0.0000(6)
O5 0.0186(7) 0.0206(8) 0.0233(8) 0.0014(6) -0.0011(6) -0.0037(6)
N1 0.0115(7) 0.0134(8) 0.0110(8) -0.0003(6) 0.0005(6) 0.0015(6)
N2 0.0128(8) 0.0119(8) 0.0143(8) 0.0005(6) 0.0012(6) 0.0009(6)
C2 0.0125(9) 0.0140(9) 0.0084(9) -0.0018(7) 0.0023(7) 0.0003(7)
C3 0.0119(9) 0.0156(10) 0.0086(9) -0.0014(7) 0.0024(7) 0.0001(7)
C4 0.0131(9) 0.0226(10) 0.0102(9) 0.0004(7) 0.0015(7) -0.0003(8)
C5 0.0168(10) 0.0233(11) 0.0106(9) -0.0034(8) 0.0009(7) -0.0068(8)
C6 0.0233(10) 0.0158(10) 0.0118(9) -0.0024(7) 0.0027(8) -0.0043(8)
C7 0.0167(9) 0.0150(10) 0.0093(9) -0.0006(7) 0.0034(7) -0.0003(8)
C8 0.0237(10) 0.0128(10) 0.0152(10) -0.0013(7) 0.0014(8) 0.0026(8)
C9 0.0186(10) 0.0145(10) 0.0151(10) 0.0000(8) -0.0018(8) 0.0054(8)
C10 0.0133(9) 0.0153(10) 0.0108(9) -0.0015(7) 0.0003(7) 0.0011(7)
C11 0.0147(9) 0.0136(10) 0.0139(9) 0.0006(7) -0.0017(7) 0.0034(8)
C12 0.0178(10) 0.0161(10) 0.0141(10) 0.0003(8) -0.0019(8) 0.0012(8)
C13 0.0152(9) 0.0160(10) 0.0113(9) -0.0007(7) 0.0006(7) 0.0011(8)
C14 0.0163(10) 0.0226(11) 0.0127(9) 0.0007(8) 0.0004(8) 0.0028(8)
C15 0.0177(10) 0.0168(10) 0.0181(10) -0.0010(8) -0.0014(8) 0.0002(8)

loop_
_atom_type_symbol
_atom_type_description
_atom_type_scat_dispersion_real
_atom_type_scat_dispersion_imag
_atom_type_scat_source
C C 0.0033 0.0016 'International Tables Vol C Tables 4.2.6.8 and 6.1.1.4'
H H 0.0000 0.0000 'International Tables Vol C Tables 4.2.6.8 and 6.1.1.4'
Cl Cl 0.1484 0.1585 'International Tables Vol C Tables 4.2.6.8 and 6.1.1.4'
N N 0.0061 0.0033 'International Tables Vol C Tables 4.2.6.8 and 6.1.1.4'
O O 0.0106 0.0060 'International Tables Vol C Tables 4.2.6.8 and 6.1.1.4'
Zn Zn 0.2839 1.4301 'International Tables Vol C Tables 4.2.6.8 and 6.1.1.4'

loop_
_geom_angle_atom_site_label_1
_geom_angle_atom_site_label_2
_geom_angle_atom_site_label_3
_geom_angle
O3 Zn1 N1 111.71(6)
O3 Zn1 O1 102.71(6)
N1 Zn1 O1 79.68(6)
O3 Zn1 Cl1 117.56(5)
N1 Zn1 Cl1 128.08(5)
O1 Zn1 Cl1 103.76(4)
O3 Zn1 N2 78.93(6)
N1 Zn1 N2 75.01(6)
O1 Zn1 N2 153.17(6)
Cl1 Zn1 N2 98.82(5)
C3 O1 Zn1 112.70(11)
C14 O3 Zn1 112.78(12)
C14 O3 H3A 114.2(18)
Zn1 O3 H3A 129.6(18)
C11 O4 C12 107.05(14)
C15 O5 H5A 109(2)
C10 N1 C2 121.24(17)
C10 N1 Zn1 124.69(13)
C2 N1 Zn1 114.06(12)
C11 N2 C13 107.39(15)
C11 N2 Zn1 113.12(12)
C13 N2 Zn1 107.73(11)
C11 N2 H2A 107.5(18)
C13 N2 H2A 108.2(17)
Zn1 N2 H2A 112.7(17)
N1 C2 C7 121.80(17)
N1 C2 C3 115.47(17)
C7 C2 C3 122.71(17)
O1 C3 C4 125.69(18)
O1 C3 C2 117.52(17)
C4 C3 C2 116.79(18)
C3 C4 C5 120.75(19)
C3 C4 H4 119.6
C5 C4 H4 119.6
C6 C5 C4 122.67(19)
C6 C5 H5 118.7
C4 C5 H5 118.7
C5 C6 C7 118.79(19)
C5 C6 H6 120.6
C7 C6 H6 120.6
C2 C7 C8 116.23(18)
C2 C7 C6 118.27(18)
C8 C7 C6 125.49(19)
C9 C8 C7 120.76(18)
C9 C8 H8 119.6
C7 C8 H8 119.6
C8 C9 C10 118.99(18)
C8 C9 H9 120.5
C10 C9 H9 120.5
N1 C10 C9 120.94(18)
N1 C10 C11 115.70(17)
C9 C10 C11 123.35(17)
O4 C11 N2 107.20(15)
O4 C11 C10 107.94(15)
N2 C11 C10 111.31(15)
O4 C11 H11 110.1
N2 C11 H11 110.1
C10 C11 H11 110.1
O4 C12 C13 104.28(15)
O4 C12 H12A 110.9
C13 C12 H12A 110.9
O4 C12 H12B 110.9
C13 C12 H12B 110.9
H12A C12 H12B 108.9
N2 C13 C12 102.24(15)
N2 C13 C14 108.92(15)
C12 C13 C14 110.66(16)
N2 C13 C15 110.60(16)
C12 C13 C15 114.60(16)
C14 C13 C15 109.52(16)
O3 C14 C13 108.62(16)
O3 C14 H14A 110.0
C13 C14 H14A 110.0
O3 C14 H14B 110.0
C13 C14 H14B 110.0
H14A C14 H14B 108.3
O5 C15 C13 113.13(17)
O5 C15 H15A 109.0
C13 C15 H15A 109.0
O5 C15 H15B 109.0
C13 C15 H15B 109.0
H15A C15 H15B 107.8

loop_
_geom_bond_atom_site_label_1
_geom_bond_atom_site_label_2
_geom_bond_distance
Zn1 O3 2.0015(14)
Zn1 N1 2.0389(16)
Zn1 O1 2.0706(13)
Zn1 Cl1 2.2449(5)
Zn1 N2 2.2730(16)
O1 C3 1.334(2)
O3 C14 1.429(2)
O3 H3A 0.85(3)
O4 C11 1.431(2)
O4 C12 1.438(2)
O5 C15 1.419(3)
O5 H5A 0.90(3)
N1 C10 1.318(2)
N1 C2 1.356(2)
N2 C11 1.471(2)
N2 C13 1.487(2)
N2 H2A 0.90(3)
C2 C7 1.411(3)
C2 C3 1.433(3)
C3 C4 1.383(3)
C4 C5 1.411(3)
C4 H4 0.9500
C5 C6 1.373(3)
C5 H5 0.9500
C6 C7 1.421(3)
C6 H6 0.9500
C7 C8 1.420(3)
C8 C9 1.375(3)
C8 H8 0.9500
C9 C10 1.411(3)
C9 H9 0.9500
C10 C11 1.519(3)
C11 H11 1.0000
C12 C13 1.523(3)
C12 H12A 0.9900
C12 H12B 0.9900
C13 C14 1.531(3)
C13 C15 1.535(3)
C14 H14A 0.9900
C14 H14B 0.9900
C15 H15A 0.9900
C15 H15B 0.9900

loop_
_geom_hbond_atom_site_label_D
_geom_hbond_atom_site_label_H
_geom_hbond_atom_site_label_A
_geom_hbond_distance_DH
_geom_hbond_distance_HA
_geom_hbond_distance_DA
_geom_hbond_angle_DHA
_geom_hbond_site_symmetry_A
_geom_hbond_publ_flag
O3 H3A O1 0.85(3) 1.62(3) 2.4693(19) 178(3) 3_666 yes
O5 H5A Cl1 0.90(3) 2.41(4) 3.1967(17) 146(3) 3_566 yes
O5 H5A O4 0.90(3) 2.55(3) 3.065(2) 117(3) 2_545 yes
N2 H2A O5 0.90(3) 2.19(3) 2.729(2) 118(2) . yes
N2 H2A O5 0.90(3) 2.59(3) 3.089(2) 116(2) 3_566 yes

loop_
_geom_torsion_atom_site_label_1
_geom_torsion_atom_site_label_2
_geom_torsion_atom_site_label_3
_geom_torsion_atom_site_label_4
_geom_torsion
C10 N1 C2 C7 2.2(3)
Zn1 N1 C2 C7 -176.60(14)
C10 N1 C2 C3 -176.05(17)
Zn1 N1 C2 C3 5.1(2)
Zn1 O1 C3 C4 174.45(15)
Zn1 O1 C3 C2 -5.8(2)
N1 C2 C3 O1 0.6(2)
C7 C2 C3 O1 -177.67(17)
N1 C2 C3 C4 -179.69(16)
C7 C2 C3 C4 2.1(3)
O1 C3 C4 C5 178.11(18)
C2 C3 C4 C5 -1.6(3)
C3 C4 C5 C6 0.5(3)
C4 C5 C6 C7 0.4(3)
N1 C2 C7 C8 -0.3(3)
C3 C2 C7 C8 177.85(18)
N1 C2 C7 C6 -179.45(17)
C3 C2 C7 C6 -1.3(3)
C5 C6 C7 C2 0.1(3)
C5 C6 C7 C8 -179.00(19)
C2 C7 C8 C9 -1.5(3)
C6 C7 C8 C9 177.59(19)
C7 C8 C9 C10 1.4(3)
C2 N1 C10 C9 -2.3(3)
Zn1 N1 C10 C9 176.39(14)
C2 N1 C10 C11 176.88(16)
Zn1 N1 C10 C11 -4.4(2)
C8 C9 C10 N1 0.5(3)
C8 C9 C10 C11 -178.65(18)
C12 O4 C11 N2 21.13(19)
C12 O4 C11 C10 141.14(16)
C13 N2 C11 O4 0.44(19)
Zn1 N2 C11 O4 119.16(13)
C13 N2 C11 C10 -117.40(17)
Zn1 N2 C11 C10 1.33(19)
N1 C10 C11 O4 -115.81(18)
C9 C10 C11 O4 63.3(2)
N1 C10 C11 N2 1.6(2)
C9 C10 C11 N2 -179.28(18)
C11 O4 C12 C13 -33.77(19)
C11 N2 C13 C12 -20.11(19)
Zn1 N2 C13 C12 -142.26(12)
C11 N2 C13 C14 97.02(18)
Zn1 N2 C13 C14 -25.13(18)
C11 N2 C13 C15 -142.57(16)
Zn1 N2 C13 C15 95.29(15)
O4 C12 C13 N2 32.66(19)
O4 C12 C13 C14 -83.21(19)
O4 C12 C13 C15 152.35(16)
Zn1 O3 C14 C13 -51.58(18)
N2 C13 C14 O3 49.3(2)
C12 C13 C14 O3 160.96(16)
C15 C13 C14 O3 -71.8(2)
N2 C13 C15 O5 33.3(2)
C12 C13 C15 O5 -81.6(2)
C14 C13 C15 O5 153.39(16)
